data_7230334
loop_
_publ_author_name
'Sugiyama, Haruki'
'Uekusa, Hidehiro'

_publ_section_title
;
 Relationship between crystal structures and photochromic properties of
 N-salicylideneaminopyridine derivatives
;
_journal_issue 15
_journal_name_full CrystEngComm
_journal_page_first 2144
_journal_paper_doi 10.1039/C8CE00003D
_journal_volume 20
_journal_year 2018
_chemical_compound_source non-photochromic
_chemical_formula_moiety 'C12 H10 N2 O2'
_chemical_formula_sum 'C12 H10 N2 O2'
_chemical_formula_weight 214.22
_chemical_name_common 4OH-3SAP
_chemical_name_systematic 3hydroxy-6-[(E)-3-pyridyliminomethyl]phenol
_space_group_crystal_system monoclinic
_space_group_IT_number 14
_space_group_name_Hall '-P 2ybc'
_space_group_name_H-M_alt 'P 1 21/c 1'
_symmetry_space_group_name_Hall '-P 2ybc'
_symmetry_space_group_name_H-M 'P 1 21/c 1'
_atom_sites_solution_hydrogens geom
_atom_sites_solution_primary direct
_atom_sites_solution_secondary difmap
_audit_creation_method SHELXL-2016/6
_audit_update_record
;
2017-12-30 deposited with the CCDC.
2018-03-20 downloaded from the CCDC.
;
_cell_angle_alpha 90
_cell_angle_beta 116.8000(10)
_cell_angle_gamma 90
_cell_formula_units_Z 4
_cell_length_a 13.1386(3)
_cell_length_b 7.1572(2)
_cell_length_c 11.8627(2)
_cell_measurement_reflns_used 6505
_cell_measurement_temperature 293(2)
_cell_measurement_theta_max 68.198
_cell_measurement_theta_min 3.769
_cell_volume 995.69(4)
_computing_cell_refinement RAPID-AUTO
_computing_data_collection RAPID-AUTO
_computing_data_reduction RAPID-AUTO
_computing_structure_refinement 'SHELXL-2016/6 (Sheldrick, 2016)'
_computing_structure_solution 'SHELXS-97(Sheldrick, 1990)'
_diffrn_ambient_temperature 293(2)
_diffrn_detector_area_resol_mean 10.0
_diffrn_measured_fraction_theta_full 0.974
_diffrn_measured_fraction_theta_max 0.970
_diffrn_measurement_device_type 'RIGAKU R-AXIS RAPID2'
_diffrn_measurement_method \w-scan
_diffrn_radiation_type CuK\a
_diffrn_radiation_wavelength 1.54186
_diffrn_reflns_av_R_equivalents 0.0405
_diffrn_reflns_av_unetI/netI 0.0266
_diffrn_reflns_Laue_measured_fraction_full 0.974
_diffrn_reflns_Laue_measured_fraction_max 0.970
_diffrn_reflns_limit_h_max 15
_diffrn_reflns_limit_h_min -15
_diffrn_reflns_limit_k_max 8
_diffrn_reflns_limit_k_min -8
_diffrn_reflns_limit_l_max 14
_diffrn_reflns_limit_l_min -14
_diffrn_reflns_number 6505
_diffrn_reflns_point_group_measured_fraction_full 0.974
_diffrn_reflns_point_group_measured_fraction_max 0.970
_diffrn_reflns_theta_full 67.686
_diffrn_reflns_theta_max 68.198
_diffrn_reflns_theta_min 3.769
_diffrn_source 'rotating anode x-ray'
_exptl_absorpt_coefficient_mu 0.819
_exptl_absorpt_correction_T_max 0.976
_exptl_absorpt_correction_T_min 0.774
_exptl_absorpt_correction_type multi-scan
_exptl_absorpt_process_details abscore,T.Higashi,RIGAKU
_exptl_crystal_colour 'yellow orange'
_exptl_crystal_density_diffrn 1.429
_exptl_crystal_description prizm
_exptl_crystal_F_000 448
_exptl_crystal_recrystallization_method 'Re-crystallisation from solvent: THF'
_exptl_crystal_size_max 0.130
_exptl_crystal_size_mid 0.050
_exptl_crystal_size_min 0.030
_refine_diff_density_max 0.189
_refine_diff_density_min -0.212
_refine_diff_density_rms 0.050
_refine_ls_extinction_method none
_refine_ls_goodness_of_fit_ref 1.080
_refine_ls_hydrogen_treatment constr
_refine_ls_matrix_type full
_refine_ls_number_parameters 147
_refine_ls_number_reflns 1762
_refine_ls_number_restraints 0
_refine_ls_restrained_S_all 1.080
_refine_ls_R_factor_all 0.0439
_refine_ls_R_factor_gt 0.0402
_refine_ls_shift/su_max 0.000
_refine_ls_shift/su_mean 0.000
_refine_ls_structure_factor_coef Fsqd
_refine_ls_weighting_details 'w=1/[\s^2^(Fo^2^)+(0.0728P)^2^+0.1423P] where P=(Fo^2^+2Fc^2^)/3'
_refine_ls_weighting_scheme calc
_refine_ls_wR_factor_gt 0.1153
_refine_ls_wR_factor_ref 0.1201
_reflns_Friedel_coverage 0.000
_reflns_number_gt 1540
_reflns_number_total 1762
_reflns_threshold_expression 'I > 2\s(I)'
_cod_data_source_file c8ce00003d2.cif
_cod_data_source_block shelx_CCDC19
_cod_depositor_comments 'Adding full bibliography for 7230315--7230335.cif.'
_cod_database_code 7230334
_shelx_shelxl_version_number 2016/6
_shelx_space_group_comment
; 
The symmetry employed for this shelxl refinement is uniquely defined 
by the following loop, which should always be used as a source of 
symmetry information in preference to the above space-group names. 
They are only intended as comments. 
;
_shelx_estimated_absorpt_t_min 0.901
_shelx_estimated_absorpt_t_max 0.976

loop_
_space_group_symop_operation_xyz
'x, y, z'
'-x, y+1/2, -z+1/2'
'-x, -y, -z'
'x, -y-1/2, z-1/2'

loop_
_atom_site_label
_atom_site_type_symbol
_atom_site_fract_x
_atom_site_fract_y
_atom_site_fract_z
_atom_site_U_iso_or_equiv
_atom_site_adp_type
_atom_site_occupancy
_atom_site_site_symmetry_order
_atom_site_calc_flag
_atom_site_refinement_flags_posn
_atom_site_refinement_flags_adp
O1 O 0.41027(8) 0.19366(16) 0.51983(9) 0.0526(3) Uani 1 1 d . .
H1A H 0.469304 0.207892 0.513279 0.079 Uiso 1 1 calc R U
O2 O 0.01571(8) 0.29710(16) 0.29700(8) 0.0477(3) Uani 1 1 d . .
H2A H -0.033330 0.300479 0.223284 0.072 Uiso 1 1 calc R U
N1 N 0.54008(9) 0.30953(15) 0.41988(10) 0.0357(3) Uani 1 1 d . .
N2 N 0.84758(9) 0.25110(16) 0.55557(10) 0.0400(3) Uani 1 1 d . .
C1 C 0.32159(11) 0.26651(18) 0.41704(11) 0.0346(3) Uani 1 1 d . .
C2 C 0.21270(11) 0.24821(18) 0.40582(11) 0.0370(3) Uani 1 1 d . .
H2 H 0.201823 0.187499 0.468860 0.044 Uiso 1 1 calc R U
C3 C 0.11950(10) 0.31939(18) 0.30158(11) 0.0341(3) Uani 1 1 d . .
C4 C 0.13487(10) 0.41289(18) 0.20666(11) 0.0362(3) Uani 1 1 d . .
H4 H 0.072704 0.461474 0.136752 0.043 Uiso 1 1 calc R U
C5 C 0.24331(10) 0.43159(18) 0.21857(11) 0.0336(3) Uani 1 1 d . .
H5 H 0.253450 0.494374 0.155732 0.040 Uiso 1 1 calc R U
C6 C 0.33925(10) 0.35956(16) 0.32192(10) 0.0306(3) Uani 1 1 d . .
C7 C 0.45089(10) 0.37978(17) 0.32872(11) 0.0330(3) Uani 1 1 d . .
H7 H 0.458706 0.445460 0.265421 0.040 Uiso 1 1 calc R U
C8 C 0.64975(10) 0.32775(17) 0.42716(11) 0.0326(3) Uani 1 1 d . .
C9 C 0.67799(11) 0.41708(19) 0.34066(12) 0.0398(3) Uani 1 1 d . .
H9 H 0.621750 0.472327 0.268487 0.048 Uiso 1 1 calc R U
C10 C 0.79076(11) 0.4222(2) 0.36384(12) 0.0412(3) Uani 1 1 d . .
H10 H 0.811473 0.481850 0.307595 0.049 Uiso 1 1 calc R U
C11 C 0.87253(11) 0.33817(19) 0.47122(12) 0.0400(3) Uani 1 1 d . .
H11 H 0.948184 0.342161 0.485608 0.048 Uiso 1 1 calc R U
C12 C 0.73847(10) 0.24818(19) 0.53287(12) 0.0362(3) Uani 1 1 d . .
H12 H 0.720530 0.189169 0.591470 0.043 Uiso 1 1 calc R U

loop_
_atom_site_aniso_label
_atom_site_aniso_U_11
_atom_site_aniso_U_22
_atom_site_aniso_U_33
_atom_site_aniso_U_23
_atom_site_aniso_U_13
_atom_site_aniso_U_12
O1 0.0330(5) 0.0755(8) 0.0438(5) 0.0256(5) 0.0125(4) 0.0066(5)
O2 0.0282(5) 0.0740(7) 0.0416(5) -0.0015(5) 0.0164(4) -0.0067(4)
N1 0.0267(6) 0.0407(6) 0.0396(6) 0.0022(4) 0.0148(5) 0.0019(4)
N2 0.0288(6) 0.0478(7) 0.0407(6) -0.0021(5) 0.0135(5) 0.0004(5)
C1 0.0312(7) 0.0382(7) 0.0312(6) 0.0021(5) 0.0112(5) 0.0006(5)
C2 0.0349(7) 0.0449(8) 0.0332(7) 0.0022(5) 0.0171(6) -0.0036(6)
C3 0.0266(6) 0.0403(7) 0.0358(6) -0.0072(5) 0.0144(5) -0.0040(5)
C4 0.0289(6) 0.0420(8) 0.0322(6) 0.0016(5) 0.0090(5) 0.0018(5)
C5 0.0319(6) 0.0382(7) 0.0302(6) 0.0024(5) 0.0135(5) 0.0001(5)
C6 0.0285(6) 0.0313(7) 0.0312(6) -0.0025(5) 0.0128(5) -0.0005(5)
C7 0.0313(7) 0.0362(7) 0.0322(6) -0.0002(5) 0.0148(5) 0.0001(5)
C8 0.0296(6) 0.0330(7) 0.0354(6) -0.0036(5) 0.0148(5) -0.0004(5)
C9 0.0354(7) 0.0429(8) 0.0399(7) 0.0052(6) 0.0159(6) 0.0022(6)
C10 0.0403(8) 0.0440(8) 0.0455(7) -0.0008(6) 0.0249(6) -0.0056(6)
C11 0.0310(7) 0.0439(8) 0.0478(7) -0.0081(6) 0.0202(6) -0.0053(5)
C12 0.0304(7) 0.0431(8) 0.0354(7) 0.0004(5) 0.0151(5) 0.0008(5)

loop_
_atom_type_symbol
_atom_type_description
_atom_type_scat_dispersion_real
_atom_type_scat_dispersion_imag
_atom_type_scat_source
C C 0.0181 0.0091 'International Tables Vol C Tables 4.2.6.8 and 6.1.1.4'
H H 0.0000 0.0000 'International Tables Vol C Tables 4.2.6.8 and 6.1.1.4'
N N 0.0311 0.0180 'International Tables Vol C Tables 4.2.6.8 and 6.1.1.4'
O O 0.0492 0.0322 'International Tables Vol C Tables 4.2.6.8 and 6.1.1.4'

loop_
_geom_angle_atom_site_label_1
_geom_angle_atom_site_label_2
_geom_angle_atom_site_label_3
_geom_angle
C1 O1 H1A 109.5
C3 O2 H2A 109.5
C7 N1 C8 122.28(11)
C12 N2 C11 117.34(11)
O1 C1 C2 118.89(11)
O1 C1 C6 120.97(11)
C2 C1 C6 120.14(11)
C1 C2 C3 120.71(11)
C1 C2 H2 119.6
C3 C2 H2 119.6
O2 C3 C2 117.55(11)
O2 C3 C4 122.24(11)
C2 C3 C4 120.20(11)
C5 C4 C3 118.87(11)
C5 C4 H4 120.6
C3 C4 H4 120.6
C4 C5 C6 122.43(11)
C4 C5 H5 118.8
C6 C5 H5 118.8
C5 C6 C1 117.65(11)
C5 C6 C7 120.25(11)
C1 C6 C7 122.10(11)
N1 C7 C6 121.81(11)
N1 C7 H7 119.1
C6 C7 H7 119.1
C12 C8 C9 117.27(11)
C12 C8 N1 115.77(10)
C9 C8 N1 126.96(11)
C10 C9 C8 118.94(12)
C10 C9 H9 120.5
C8 C9 H9 120.5
C11 C10 C9 119.42(12)
C11 C10 H10 120.3
C9 C10 H10 120.3
N2 C11 C10 122.80(12)
N2 C11 H11 118.6
C10 C11 H11 118.6
N2 C12 C8 124.23(11)
N2 C12 H12 117.9
C8 C12 H12 117.9

loop_
_geom_bond_atom_site_label_1
_geom_bond_atom_site_label_2
_geom_bond_distance
O1 C1 1.3546(15)
O1 H1A 0.8200
O2 C3 1.3494(14)
O2 H2A 0.8200
N1 C7 1.2856(16)
N1 C8 1.4102(16)
N2 C12 1.3342(15)
N2 C11 1.3389(17)
C1 C2 1.3820(17)
C1 C6 1.4166(17)
C2 C3 1.3866(17)
C2 H2 0.9300
C3 C4 1.4006(17)
C4 C5 1.3734(16)
C4 H4 0.9300
C5 C6 1.4016(16)
C5 H5 0.9300
C6 C7 1.4395(16)
C7 H7 0.9300
C8 C12 1.3920(17)
C8 C9 1.3938(17)
C9 C10 1.3802(17)
C9 H9 0.9300
C10 C11 1.3802(19)
C10 H10 0.9300
C11 H11 0.9300
C12 H12 0.9300

loop_
_geom_hbond_atom_site_label_D
_geom_hbond_atom_site_label_H
_geom_hbond_atom_site_label_A
_geom_hbond_distance_DH
_geom_hbond_distance_HA
_geom_hbond_distance_DA
_geom_hbond_angle_DHA
_geom_hbond_site_symmetry_A
O2 H2A N2 0.82 1.93 2.7380(14) 167.0 4_465
O1 H1A N1 0.82 1.88 2.6126(14) 147.4 .

loop_
_geom_torsion_atom_site_label_1
_geom_torsion_atom_site_label_2
_geom_torsion_atom_site_label_3
_geom_torsion_atom_site_label_4
_geom_torsion
O1 C1 C2 C3 -179.45(12)
C6 C1 C2 C3 0.3(2)
C1 C2 C3 O2 -179.77(11)
C1 C2 C3 C4 -0.69(19)
O2 C3 C4 C5 179.37(11)
C2 C3 C4 C5 0.33(19)
C3 C4 C5 C6 0.39(19)
C4 C5 C6 C1 -0.74(19)
C4 C5 C6 C7 178.79(11)
O1 C1 C6 C5 -179.85(11)
C2 C1 C6 C5 0.38(18)
O1 C1 C6 C7 0.6(2)
C2 C1 C6 C7 -179.15(11)
C8 N1 C7 C6 179.70(10)
C5 C6 C7 N1 -177.46(12)
C1 C6 C7 N1 2.1(2)
C7 N1 C8 C12 178.53(11)
C7 N1 C8 C9 -1.1(2)
C12 C8 C9 C10 -0.06(18)
N1 C8 C9 C10 179.58(12)
C8 C9 C10 C11 0.4(2)
C12 N2 C11 C10 -0.29(19)
C9 C10 C11 N2 -0.3(2)
C11 N2 C12 C8 0.69(19)
C9 C8 C12 N2 -0.52(19)
N1 C8 C12 N2 179.80(11)
